data_1000442
loop_
_publ_author_name
'Ollivier, Benoist'
'Retoux, Richard'
'Lacorre, Philippe'
'Massiot, Dominique'
'F\'erey, G\'erard'

_publ_section_title
;
 Crystal structure of \k-alumina: an X-ray powder diffraction, TEM
 and NMR study
;
_journal_coden_ASTM JMACEP
_journal_issue 6
_journal_name_full 'Journal of Materials Chemistry'
_journal_page_first 1049
_journal_page_last 1056
_journal_paper_doi 10.1039/a700054e
_journal_volume 7
_journal_year 1997
_chemical_formula_structural 'Al2 O3'
_chemical_formula_sum 'Al2 O3'
_chemical_name_systematic 'Aluminium oxide - \k'
_space_group_IT_number 33
_symmetry_cell_setting orthorhombic
_symmetry_Int_Tables_number 33
_symmetry_space_group_name_Hall 'P 2c -2n'
_symmetry_space_group_name_H-M 'P n a 21'
_cell_angle_alpha 90
_cell_angle_beta 90
_cell_angle_gamma 90
_cell_formula_units_Z 8
_cell_length_a 4.8437(2)
_cell_length_b 8.3300(3)
_cell_length_c 8.9547(4)
_cell_volume 361.3
_refine_ls_R_factor_all 0.033
_cod_database_code 1000442

loop_
_symmetry_equiv_pos_as_xyz
x,y,z
-x,-y,1/2+z
1/2-x,1/2+y,1/2+z
1/2+x,1/2-y,z

loop_
_atom_site_label
_atom_site_type_symbol
_atom_site_symmetry_multiplicity
_atom_site_Wyckoff_symbol
_atom_site_fract_x
_atom_site_fract_y
_atom_site_fract_z
_atom_site_occupancy
_atom_site_attached_hydrogens
_atom_site_calc_flag
Al1 Al3+ 4 a 0.6787(6) 0.8416(4) 0. 1. 0 d
Al2 Al3+ 4 a 0.1846(11) 0.3432(7) 0.7868(7) 1. 0 d
Al3 Al3+ 4 a 0.8115(8) 0.6489(5) 0.6972(7) 1. 0 d
Al4 Al3+ 4 a 0.6677(7) 0.4696(3) 0.9993(11) 1. 0 d
O1 O2- 4 a 0.3290(16) 0.8313(9) 0.8927(7) 1. 0 d
O2 O2- 4 a 0.0248(12) 0.4908(7) 0.6292(12) 1. 0 d
O3 O2- 4 a 0.4717(13) 0.6647(8) 0.6381(11) 1. 0 d
O4 O2- 4 a 0.5145(15) 0.6728(7) 0.1212(9) 1. 0 d
O5 O2- 4 a 0.8608(16) 0.3301(11) 0.8662(7) 1. 0 d
O6 O2- 4 a 0.3360(17) 0.4992(7) 0.9000(8) 1. 0 d

loop_
_atom_type_symbol
_atom_type_oxidation_number
Al3+ 3.000
O2- -2.000

loop_
_cod_related_entry_id
_cod_related_entry_database
_cod_related_entry_code
1 ChemSpider 8164808
2 AMCSD 0013079
